data_1562004
loop_
_publ_author_name
'Zhang, Su-Yun'
'Guo, Wen-Bin'
'Yang, Ming'
'Tang, Ying-Ying'
'Wang, Nan-Nan'
'Huang, Rong-Rong'
'Cui, Mei-Yan'
'He, Zhang-Zhen'

_publ_section_title
;
 Synthesis, crystal structure and magnetic property of a new cobalt(II)
 vanadate
;
_journal_name_full 'Journal of Solid State Chemistry'
_journal_page_first 78
_journal_page_last 82
_journal_paper_doi 10.1016/j.jssc.2014.12.004
_journal_volume 225
_journal_year 2015
_chemical_formula_moiety 'H4 Co7 O19 V4'
_chemical_formula_sum 'Co7 H4 O19 V4'
_chemical_formula_weight 924.30
_space_group_IT_number 186
_space_group_name_Hall 'P 6c -2c'
_space_group_name_H-M_alt 'P 63 m c'
_symmetry_cell_setting hexagonal
_symmetry_space_group_name_H-M 'P 63 m c'
_atom_sites_solution_hydrogens constr
_atom_sites_solution_primary direct
_atom_sites_solution_secondary difmap
_audit_creation_method SHELXL-97
_cell_angle_alpha 90.00
_cell_angle_beta 90.00
_cell_angle_gamma 120.00
_cell_formula_units_Z 2
_cell_length_a 12.917(2)
_cell_length_b 12.917(2)
_cell_length_c 5.0944(7)
_cell_measurement_reflns_used 2000
_cell_measurement_temperature 293(2)
_cell_measurement_theta_max 27.4797
_cell_measurement_theta_min 3.1537
_cell_volume 736.12(19)
_computing_cell_refinement 'CrystalClear (Rigaku Inc., 2007)'
_computing_data_collection 'CrystalClear (Rigaku Inc., 2007)'
_computing_data_reduction 'CrystalClear (Rigaku Inc., 2007)'
_computing_structure_refinement 'SHELXL-97 (Sheldrick, 1997)'
_computing_structure_solution 'SHELXS-97 (Sheldrick, 1990)'
_diffrn_ambient_temperature 293(2)
_diffrn_measured_fraction_theta_full 0.983
_diffrn_measured_fraction_theta_max 0.983
_diffrn_measurement_method CCD_Profile_fitting
_diffrn_radiation_monochromator graphite
_diffrn_radiation_source 'fine-focus sealed tube'
_diffrn_radiation_type MoK\a
_diffrn_radiation_wavelength 0.71073
_diffrn_reflns_av_R_equivalents 0.0987
_diffrn_reflns_av_sigmaI/netI 0.0564
_diffrn_reflns_limit_h_max 16
_diffrn_reflns_limit_h_min -16
_diffrn_reflns_limit_k_max 16
_diffrn_reflns_limit_k_min -16
_diffrn_reflns_limit_l_max 6
_diffrn_reflns_limit_l_min -6
_diffrn_reflns_number 5518
_diffrn_reflns_theta_full 27.48
_diffrn_reflns_theta_max 27.48
_diffrn_reflns_theta_min 3.64
_exptl_absorpt_coefficient_mu 10.186
_exptl_absorpt_correction_T_max 1.0000
_exptl_absorpt_correction_T_min 0.4530
_exptl_absorpt_correction_type multi-scan
_exptl_crystal_colour dark
_exptl_crystal_density_diffrn 4.170
_exptl_crystal_density_method 'not measured'
_exptl_crystal_description rod
_exptl_crystal_F_000 874
_exptl_crystal_size_max 0.10
_exptl_crystal_size_mid 0.02
_exptl_crystal_size_min 0.02
_refine_diff_density_max 1.181
_refine_diff_density_min -1.071
_refine_diff_density_rms 0.192
_refine_ls_abs_structure_details 'Flack H D (1983), Acta Cryst. A39, 876-881'
_refine_ls_abs_structure_Flack 0.04(8)
_refine_ls_extinction_method none
_refine_ls_goodness_of_fit_ref 1.164
_refine_ls_hydrogen_treatment none
_refine_ls_matrix_type full
_refine_ls_number_parameters 60
_refine_ls_number_reflns 627
_refine_ls_number_restraints 1
_refine_ls_restrained_S_all 1.163
_refine_ls_R_factor_all 0.0492
_refine_ls_R_factor_gt 0.0466
_refine_ls_shift/su_max 0.000
_refine_ls_shift/su_mean 0.000
_refine_ls_structure_factor_coef Fsqd
_refine_ls_weighting_details 'calc w=1/[\s^2^(Fo^2^)+(0.0520P)^2^+3.1271P] where P=(Fo^2^+2Fc^2^)/3'
_refine_ls_weighting_scheme calc
_refine_ls_wR_factor_gt 0.1136
_refine_ls_wR_factor_ref 0.1155
_reflns_number_gt 609
_reflns_number_total 627
_reflns_threshold_expression >2sigma(I)
_cod_data_source_file JSSC-2015-225-78.CIF
_cod_data_source_block 1
_cod_depositor_comments
;
The following automatic conversions were performed:

data item '_exptl_absorpt_correction_type' value 'Multi-scan' was
changed to 'multi-scan' in accordance with the built-in table derived
from the CIF Core dictionary named 'cif_core.dic' version 2.4.5 last
updated on 2014-11-21.

Automatic conversion script
Id: cif_fix_values 8369 2020-08-20 11:38:08Z andrius 
;
_cod_original_sg_symbol_H-M P63mc
_cod_original_formula_sum 'H4 Co7 O19 V4'
_cod_database_code 1562004

loop_
_symmetry_equiv_pos_as_xyz
'x, y, z'
'x-y, x, z+1/2'
'-y, x-y, z'
'-x, -y, z+1/2'
'-x+y, -x, z'
'y, -x+y, z+1/2'
'y, x, z+1/2'
'-x+y, y, z'
'-x, -x+y, z+1/2'
'-y, -x, z'
'x-y, -y, z+1/2'
'x, x-y, z'

loop_
_atom_site_label
_atom_site_type_symbol
_atom_site_fract_x
_atom_site_fract_y
_atom_site_fract_z
_atom_site_U_iso_or_equiv
_atom_site_adp_type
_atom_site_occupancy
_atom_site_symmetry_multiplicity
_atom_site_calc_flag
_atom_site_refinement_flags
_atom_site_disorder_assembly
_atom_site_disorder_group
Co1 Co 0.0000 0.0000 0.6545(9) 0.0346(8) Uani 1 6 d S . .
Co2 Co 0.42669(8) 0.35096(9) -0.17900(15) 0.0146(3) Uani 1 1 d . . .
V1 V 0.30120(16) 0.15060(8) 0.3506(4) 0.0136(4) Uani 1 2 d S . .
V2A V 0.6667 0.3333 -0.183(2) 0.0146(11) Uani 0.416(11) 6 d SP . .
V2B V 0.6667 0.3333 0.0968(12) 0.0146(11) Uani 0.58 6 d SP . .
O1 O 0.1501(8) 0.0750(4) 0.409(2) 0.0241(19) Uani 1 2 d S . .
O2 O 0.3419(5) 0.2779(5) 0.1654(11) 0.0155(12) Uani 1 1 d . . .
O3 O 0.4736(4) 0.5264(4) 0.0071(17) 0.0178(17) Uani 1 2 d S . .
O4 O 0.3887(7) 0.1944(4) -0.3674(15) 0.0173(17) Uani 1 2 d S . .
O5 O 0.5958(4) 0.4042(4) -0.033(2) 0.024(2) Uani 1 2 d S . .
O6 O 0.6667 0.3333 -0.540(7) 0.074(9) Uani 1 6 d S . .

loop_
_atom_site_aniso_label
_atom_site_aniso_U_11
_atom_site_aniso_U_22
_atom_site_aniso_U_33
_atom_site_aniso_U_23
_atom_site_aniso_U_13
_atom_site_aniso_U_12
Co1 0.0261(9) 0.0261(9) 0.052(2) 0.000 0.000 0.0130(5)
Co2 0.0140(5) 0.0156(5) 0.0138(5) -0.0004(6) -0.0003(5) 0.0072(4)
V1 0.0177(8) 0.0125(6) 0.0123(10) 0.0006(4) 0.0011(9) 0.0088(4)
V2A 0.0147(14) 0.0147(14) 0.014(2) 0.000 0.000 0.0074(7)
V2B 0.0147(14) 0.0147(14) 0.014(2) 0.000 0.000 0.0074(7)
O1 0.021(4) 0.023(3) 0.027(4) 0.001(2) 0.002(4) 0.011(2)
O2 0.020(3) 0.015(3) 0.012(3) 0.003(2) 0.003(2) 0.009(2)
O3 0.015(3) 0.015(3) 0.022(4) -0.0005(18) 0.0005(18) 0.006(3)
O4 0.020(4) 0.019(3) 0.013(4) -0.0034(18) -0.007(4) 0.010(2)
O5 0.017(3) 0.017(3) 0.039(5) 0.000(2) 0.000(2) 0.010(3)
O6 0.058(10) 0.058(10) 0.10(3) 0.000 0.000 0.029(5)

loop_
_atom_type_symbol
_atom_type_description
_atom_type_scat_dispersion_real
_atom_type_scat_dispersion_imag
_atom_type_scat_source
Co Co 0.3494 0.9721 'International Tables Vol C Tables 4.2.6.8 and 6.1.1.4'
H H 0.0000 0.0000 'International Tables Vol C Tables 4.2.6.8 and 6.1.1.4'
O O 0.0106 0.0060 'International Tables Vol C Tables 4.2.6.8 and 6.1.1.4'
V V 0.3005 0.5294 'International Tables Vol C Tables 4.2.6.8 and 6.1.1.4'

loop_
_geom_angle_atom_site_label_1
_geom_angle_atom_site_label_2
_geom_angle_atom_site_label_3
_geom_angle
_geom_angle_site_symmetry_1
_geom_angle_site_symmetry_3
O1 Co1 O1 88.0(4) 5 .
O1 Co1 O1 88.0(4) 5 3
O1 Co1 O1 88.0(4) . 3
O1 Co1 O1 178.9(5) 5 2
O1 Co1 O1 92.7(2) . 2
O1 Co1 O1 92.7(2) 3 2
O1 Co1 O1 92.7(2) 5 6
O1 Co1 O1 92.7(2) . 6
O1 Co1 O1 178.9(5) 3 6
O1 Co1 O1 86.5(4) 2 6
O1 Co1 O1 92.7(2) 5 4
O1 Co1 O1 178.9(5) . 4
O1 Co1 O1 92.7(2) 3 4
O1 Co1 O1 86.5(4) 2 4
O1 Co1 O1 86.5(4) 6 4
O1 Co1 Co1 126.6(3) 5 2
O1 Co1 Co1 126.6(3) . 2
O1 Co1 Co1 126.6(3) 3 2
O1 Co1 Co1 52.3(3) 2 2
O1 Co1 Co1 52.3(3) 6 2
O1 Co1 Co1 52.3(3) 4 2
O1 Co1 Co1 53.4(3) 5 2_554
O1 Co1 Co1 53.4(3) . 2_554
O1 Co1 Co1 53.4(3) 3 2_554
O1 Co1 Co1 127.7(3) 2 2_554
O1 Co1 Co1 127.7(3) 6 2_554
O1 Co1 Co1 127.7(3) 4 2_554
Co1 Co1 Co1 180.000(2) 2 2_554
O2 Co2 O2 92.1(2) 7_554 .
O2 Co2 O4 90.5(3) 7_554 .
O2 Co2 O4 97.9(3) . .
O2 Co2 O5 166.1(2) 7_554 .
O2 Co2 O5 94.4(3) . .
O4 Co2 O5 100.7(3) . .
O2 Co2 O3 87.3(2) 7_554 4_664
O2 Co2 O3 164.2(3) . 4_664
O4 Co2 O3 97.8(3) . 4_664
O5 Co2 O3 83.1(3) . 4_664
O2 Co2 O3 89.6(3) 7_554 .
O2 Co2 O3 85.1(2) . .
O4 Co2 O3 177.0(3) . .
O5 Co2 O3 78.8(3) . .
O3 Co2 O3 79.14(16) 4_664 .
O2 Co2 Co2 120.17(16) 7_554 10_665
O2 Co2 Co2 120.08(16) . 10_665
O4 Co2 Co2 127.5(2) . 10_665
O5 Co2 Co2 46.17(18) . 10_665
O3 Co2 Co2 48.44(15) 4_664 10_665
O3 Co2 Co2 50.18(14) . 10_665
O1 V1 O2 110.7(3) . .
O1 V1 O2 110.7(3) . 12
O2 V1 O2 105.6(4) . 12
O1 V1 O4 114.3(5) . 1_556
O2 V1 O4 107.6(2) . 1_556
O2 V1 O4 107.6(2) 12 1_556
V2B V2A O5 64.2(4) . 5_665
V2B V2A O5 64.2(4) . 3_655
O5 V2A O5 102.5(5) 5_665 3_655
V2B V2A O5 64.2(4) . .
O5 V2A O5 102.5(5) 5_665 .
O5 V2A O5 102.5(5) 3_655 .
V2B V2A O6 180.000(6) . .
O5 V2A O6 115.8(4) 5_665 .
O5 V2A O6 115.8(4) 3_655 .
O5 V2A O6 115.8(4) . .
V2A V2B O5 67.4(4) . 3_655
V2A V2B O5 67.4(4) . 5_665
O5 V2B O5 106.1(4) 3_655 5_665
V2A V2B O5 67.4(4) . .
O5 V2B O5 106.1(4) 3_655 .
O5 V2B O5 106.1(4) 5_665 .
V2A V2B O6 180.000(10) . 1_556
O5 V2B O6 112.6(4) 3_655 1_556
O5 V2B O6 112.6(4) 5_665 1_556
O5 V2B O6 112.6(4) . 1_556
V1 O1 Co1 153.4(6) . .
V1 O1 Co1 132.3(6) . 2_554
Co1 O1 Co1 74.4(3) . 2_554
V1 O2 Co2 122.2(3) . 7
V1 O2 Co2 138.4(3) . .
Co2 O2 Co2 97.8(2) 7 .
Co2 O3 Co2 83.1(3) 4_665 7
Co2 O3 Co2 144.4(4) 4_665 .
Co2 O3 Co2 87.90(13) 7 .
Co2 O3 Co2 87.90(13) 4_665 10_665
Co2 O3 Co2 144.4(4) 7 10_665
Co2 O3 Co2 79.6(3) . 10_665
V1 O4 Co2 120.00(19) 1_554 .
V1 O4 Co2 120.00(19) 1_554 12
Co2 O4 Co2 118.9(4) . 12
V2B O5 V2A 48.4(4) . .
V2B O5 Co2 135.70(19) . .
V2A O5 Co2 114.0(4) . .
V2B O5 Co2 135.70(19) . 10_665
V2A O5 Co2 114.0(4) . 10_665
Co2 O5 Co2 87.7(4) . 10_665
V2A O6 V2B 180.000(1) . 1_554

loop_
_geom_bond_atom_site_label_1
_geom_bond_atom_site_label_2
_geom_bond_distance
_geom_bond_site_symmetry_2
Co1 O1 2.093(10) 5
Co1 O1 2.093(10) .
Co1 O1 2.093(10) 3
Co1 O1 2.122(10) 2
Co1 O1 2.122(10) 6
Co1 O1 2.122(10) 4
Co1 Co1 2.547(6) 2
Co1 Co1 2.547(6) 2_554
Co2 O2 2.027(5) 7_554
Co2 O2 2.033(5) .
Co2 O4 2.064(4) .
Co2 O5 2.074(7) .
Co2 O3 2.165(7) 4_664
Co2 O3 2.243(7) .
Co2 Co2 2.872(2) 10_665
V1 O1 1.717(9) .
V1 O2 1.734(6) .
V1 O2 1.734(6) 12
V1 O4 1.739(8) 1_556
V2A V2B 1.425(13) .
V2A O5 1.759(11) 5_665
V2A O5 1.759(11) 3_655
V2A O5 1.759(11) .
V2A O6 1.82(4) .
V2B O5 1.716(9) 3_655
V2B O5 1.716(9) 5_665
V2B O5 1.716(9) .
V2B O6 1.85(4) 1_556
O1 Co1 2.122(10) 2_554
O2 Co2 2.027(5) 7
O3 Co2 2.165(7) 4_665
O3 Co2 2.165(7) 7
O3 Co2 2.243(7) 10_665
O4 V1 1.739(8) 1_554
O4 Co2 2.064(4) 12
O5 Co2 2.074(7) 10_665
O6 V2B 1.85(4) 1_554
